data_9011070
loop_
_publ_author_name
'Krogh-Moe J'

_publ_section_title
;
 A note on the structure of pinnoite
;
_journal_name_full 'Acta Crystallographica'
_journal_page_first 500
_journal_page_last 501
_journal_paper_doi 10.1107/S0365110X67003044
_journal_volume 23
_journal_year 1967
_chemical_formula_sum 'B2 H6 Mg O7'
_chemical_name_mineral Pinnoite
_space_group_IT_number 77
_symmetry_space_group_name_Hall 'P 4c'
_symmetry_space_group_name_H-M 'P 42'
_cell_angle_alpha 90
_cell_angle_beta 90
_cell_angle_gamma 90
_cell_formula_units_Z 4
_cell_length_a 7.62
_cell_length_b 7.62
_cell_length_c 8.19
_cell_volume 475.547
_database_code_amcsd 0009314
_exptl_crystal_density_diffrn 2.290
_cod_original_formula_sum 'Mg B2 O7 H6'
_cod_database_code 9011070

loop_
_space_group_symop_operation_xyz
x,y,z
-y,x,1/2+z
-x,-y,z
y,-x,1/2+z

loop_
_atom_site_label
_atom_site_fract_x
_atom_site_fract_y
_atom_site_fract_z
_atom_site_U_iso_or_equiv
_atom_site_type_symbol
_atom_site_attached_hydrogens
Mg 0.24870 0.24870 0.22900 0.00811 Mg 0
B1 0.38830 0.37610 0.87380 0.00266 B 0
B2 0.11190 0.10910 0.58300 0.01203 B 0
O1 0.00000 0.00000 0.98410 0.01077 O 0
O2 0.50000 0.50000 0.45120 0.00823 O 0
O-H3 0.33520 0.23880 0.99160 0.01064 O 1
O-H4 0.15980 0.26380 0.47090 0.01203 O 1
O-H5 0.47950 0.29130 0.73000 0.00405 O 1
O-H6 0.01760 0.19790 0.71830 0.01115 O 1
O-H7 0.24500 0.48230 0.80280 0.00684 O 1
O-H8 0.27040 0.01760 0.63870 0.00545 O 1

loop_
_cod_changelog_entry_id
_cod_changelog_entry_author
_cod_changelog_entry_date
_cod_changelog_entry_text
1
;cod-tools version 3.8.0
Id: cif_guess_AMCSD_atom_types 9574 2023-05-10 09:00:05Z saulius
;
2023-05-10T18:52:55+03:00
;Derived atom types and hydrogen counts
from atom names that follow the AMCSD naming convention
(Wat == water, O-H == hydroxyl).
;

loop_
_cod_related_entry_id
_cod_related_entry_database
_cod_related_entry_code
1 AMCSD 0009314
